data_4111548
loop_
_publ_author_name
'Benjamin J. Coe'
'James A. Harris'
'Lathe A. Jones'
'Bruce S. Brunschwig'
'Kai Song'
'Koen Clays'
'Javier Gar\'in'
'Jes\'us Orduna'
'Simon J. Coles'
'Michael B. Hursthouse'

_publ_section_title
;
 Syntheses and Properties of Two-Dimensional Charged Nonlinear Optical
 Chromophores Incorporating Redox-Switchable cis-Tetraammineruthenium(II)
 Centers
;
_journal_name_full 'Journal of the American Chemical Society'
_journal_page_first 4845
_journal_page_last 4859
_journal_paper_doi 10.1021/ja0424124
_journal_volume 127
_journal_year 2005
_chemical_formula_sum 'C35 H30 F12 N4 O P2'
_chemical_formula_weight 812.57
_chemical_name_systematic
;
 ?
;
_space_group_IT_number 15
_symmetry_cell_setting monoclinic
_symmetry_space_group_name_Hall '-C 2yc'
_symmetry_space_group_name_H-M 'C 1 2/c 1'
_atom_sites_solution_hydrogens geom
_atom_sites_solution_primary direct
_atom_sites_solution_secondary difmap
_audit_creation_method SHELXL-97
_cell_angle_alpha 90.00
_cell_angle_beta 110.375(2)
_cell_angle_gamma 90.00
_cell_formula_units_Z 4
_cell_length_a 24.1853(7)
_cell_length_b 10.3325(3)
_cell_length_c 14.4450(2)
_cell_measurement_reflns_used 10092
_cell_measurement_temperature 120(2)
_cell_measurement_theta_max 27.48
_cell_measurement_theta_min 2.91
_cell_volume 3383.88(15)
_computing_structure_refinement 'SHELXL-97 (Sheldrick, 1997)'
_computing_structure_solution 'SHELXS-97 (Sheldrick, 1990)'
_diffrn_ambient_temperature 120(2)
_diffrn_measured_fraction_theta_full 0.964
_diffrn_measured_fraction_theta_max 0.964
_diffrn_radiation_monochromator graphite
_diffrn_radiation_type MoK\a
_diffrn_radiation_wavelength 0.71073
_diffrn_reflns_av_R_equivalents 0.0795
_diffrn_reflns_av_sigmaI/netI 0.0423
_diffrn_reflns_limit_h_max 31
_diffrn_reflns_limit_h_min -31
_diffrn_reflns_limit_k_max 13
_diffrn_reflns_limit_k_min -13
_diffrn_reflns_limit_l_max 18
_diffrn_reflns_limit_l_min -17
_diffrn_reflns_number 19666
_diffrn_reflns_theta_full 27.48
_diffrn_reflns_theta_max 27.48
_diffrn_reflns_theta_min 3.01
_exptl_absorpt_coefficient_mu 0.233
_exptl_absorpt_correction_T_max 0.9862
_exptl_absorpt_correction_T_min 0.8924
_exptl_absorpt_correction_type multi-scan
_exptl_absorpt_process_details 'SORTAV (Blessing, 1997)'
_exptl_crystal_colour 'pale yellow'
_exptl_crystal_density_diffrn 1.595
_exptl_crystal_description plate
_exptl_crystal_F_000 1656
_exptl_crystal_size_max 0.50
_exptl_crystal_size_mid 0.30
_exptl_crystal_size_min 0.06
_refine_diff_density_max 0.279
_refine_diff_density_min -0.449
_refine_diff_density_rms 0.056
_refine_ls_extinction_coef 0.0032(5)
_refine_ls_extinction_expression Fc^*^=kFc[1+0.001xFc^2^\l^3^/sin(2\q)]^-1/4^
_refine_ls_extinction_method SHELXL
_refine_ls_goodness_of_fit_ref 1.035
_refine_ls_hydrogen_treatment mixed
_refine_ls_matrix_type full
_refine_ls_number_parameters 247
_refine_ls_number_reflns 3742
_refine_ls_number_restraints 0
_refine_ls_restrained_S_all 1.035
_refine_ls_R_factor_all 0.0528
_refine_ls_R_factor_gt 0.0405
_refine_ls_shift/su_max 0.002
_refine_ls_shift/su_mean 0.000
_refine_ls_structure_factor_coef Fsqd
_refine_ls_weighting_details 'calc w=1/[\s^2^(Fo^2^)+(0.0580P)^2^+2.3465P] where P=(Fo^2^+2Fc^2^)/3'
_refine_ls_weighting_scheme calc
_refine_ls_wR_factor_gt 0.1044
_refine_ls_wR_factor_ref 0.1124
_reflns_number_gt 3048
_reflns_number_total 3742
_reflns_threshold_expression >2sigma(I)
_cod_data_source_file ja0424124rom20050105_095444.cif
_cod_data_source_block 03src0108
_cod_database_code 4111548

loop_
_symmetry_equiv_pos_as_xyz
'x, y, z'
'-x, y, -z+1/2'
'x+1/2, y+1/2, z'
'-x+1/2, y+1/2, -z+1/2'
'-x, -y, -z'
'x, -y, z-1/2'
'-x+1/2, -y+1/2, -z'
'x+1/2, -y+1/2, z-1/2'

loop_
_atom_site_label
_atom_site_type_symbol
_atom_site_fract_x
_atom_site_fract_y
_atom_site_fract_z
_atom_site_U_iso_or_equiv
_atom_site_adp_type
_atom_site_occupancy
_atom_site_symmetry_multiplicity
_atom_site_calc_flag
_atom_site_refinement_flags
C17 C 0.97009(10) 0.88171(19) 0.15730(16) 0.0429(5) Uani 1 1 d .
H17A H 0.9551 0.8216 0.1017 0.064 Uiso 1 1 calc R
H17B H 0.9984 0.9413 0.1452 0.064 Uiso 1 1 calc R
H17C H 0.9372 0.9312 0.1643 0.064 Uiso 1 1 calc R
C18 C 1.0000 0.8071(2) 0.2500 0.0293(5) Uani 1 2 d S
O1 O 1.0000 0.69003(16) 0.2500 0.0338(4) Uani 1 2 d S
C1 C 0.00802(7) 0.44426(15) 0.47424(11) 0.0207(3) Uani 1 1 d .
C2 C 0.04725(7) 0.46013(15) 0.42355(11) 0.0213(3) Uani 1 1 d .
H2 H 0.0647 0.5421 0.4218 0.026 Uiso 1 1 calc R
C3 C 0.06047(7) 0.35416(16) 0.37559(11) 0.0219(3) Uani 1 1 d .
C4 C 0.03454(8) 0.23623(16) 0.38200(13) 0.0276(4) Uani 1 1 d .
H4 H 0.0434 0.1611 0.3520 0.033 Uiso 1 1 calc R
C5 C -0.00457(8) 0.22988(16) 0.43304(13) 0.0281(4) Uani 1 1 d .
H5 H -0.0224 0.1489 0.4363 0.034 Uiso 1 1 calc R
C6 C 0.09757(7) 0.36685(15) 0.31282(12) 0.0220(3) Uani 1 1 d .
C7 C 0.09645(7) 0.48068(16) 0.26080(12) 0.0230(3) Uani 1 1 d .
H7 H 0.0759 0.5541 0.2716 0.028 Uiso 1 1 calc R
C8 C 0.12506(7) 0.48701(15) 0.19374(12) 0.0229(3) Uani 1 1 d .
H8 H 0.1238 0.5648 0.1580 0.028 Uiso 1 1 calc R
C9 C 0.15975(7) 0.27469(16) 0.23154(12) 0.0244(3) Uani 1 1 d .
H9 H 0.1827 0.2045 0.2224 0.029 Uiso 1 1 calc R
C10 C 0.13156(7) 0.26412(16) 0.29937(12) 0.0251(3) Uani 1 1 d .
H10 H 0.1353 0.1870 0.3369 0.030 Uiso 1 1 calc R
C11 C 0.17729(7) 0.38830(16) 0.09678(12) 0.0240(4) Uani 1 1 d .
C12 C 0.20817(7) 0.49617(18) 0.08515(13) 0.0297(4) Uani 1 1 d .
H12 H 0.2172 0.5648 0.1319 0.036 Uiso 1 1 calc R
C13 C 0.22558(8) 0.5012(2) 0.00294(14) 0.0361(4) Uani 1 1 d .
H13 H 0.2473 0.5735 -0.0064 0.043 Uiso 1 1 calc R
C14 C 0.21136(8) 0.4012(2) -0.06529(13) 0.0348(4) Uani 1 1 d .
H14 H 0.2231 0.4060 -0.1215 0.042 Uiso 1 1 calc R
C15 C 0.18025(8) 0.29464(19) -0.05230(13) 0.0324(4) Uani 1 1 d .
H15 H 0.1706 0.2266 -0.0995 0.039 Uiso 1 1 calc R
C16 C 0.16310(7) 0.28726(17) 0.02981(13) 0.0268(4) Uani 1 1 d .
H16 H 0.1420 0.2142 0.0398 0.032 Uiso 1 1 calc R
N1 N -0.01854(6) 0.33121(13) 0.47776(10) 0.0248(3) Uani 1 1 d .
N2 N 0.15502(5) 0.38369(12) 0.17812(10) 0.0215(3) Uani 1 1 d .
F1 F 0.14288(6) 0.94565(12) 0.25336(9) 0.0500(3) Uani 1 1 d .
F2 F 0.10962(6) 0.98755(12) 0.09006(10) 0.0516(3) Uani 1 1 d .
F3 F 0.20755(5) 0.98416(11) 0.17705(9) 0.0450(3) Uani 1 1 d .
F4 F 0.16608(6) 0.82460(13) 0.06736(9) 0.0516(3) Uani 1 1 d .
F5 F 0.19894(5) 0.78216(11) 0.23074(8) 0.0404(3) Uani 1 1 d .
F6 F 0.10118(5) 0.78575(11) 0.14438(10) 0.0500(3) Uani 1 1 d .
P1 P 0.154179(19) 0.88461(4) 0.15989(3) 0.02700(15) Uani 1 1 d .

loop_
_atom_site_aniso_label
_atom_site_aniso_U_11
_atom_site_aniso_U_22
_atom_site_aniso_U_33
_atom_site_aniso_U_23
_atom_site_aniso_U_13
_atom_site_aniso_U_12
C17 0.0490(12) 0.0332(11) 0.0558(13) 0.0087(9) 0.0300(10) 0.0112(9)
C18 0.0301(12) 0.0229(12) 0.0451(15) 0.000 0.0259(11) 0.000
O1 0.0353(9) 0.0211(9) 0.0522(11) 0.000 0.0244(9) 0.000
C1 0.0183(7) 0.0232(8) 0.0204(7) -0.0011(6) 0.0064(6) 0.0005(6)
C2 0.0200(7) 0.0209(8) 0.0235(8) -0.0018(6) 0.0082(6) -0.0017(6)
C3 0.0195(7) 0.0262(8) 0.0218(8) -0.0013(6) 0.0093(6) 0.0005(6)
C4 0.0321(9) 0.0233(8) 0.0323(9) -0.0040(7) 0.0176(7) -0.0002(7)
C5 0.0322(9) 0.0223(8) 0.0350(9) -0.0024(7) 0.0182(7) -0.0042(7)
C6 0.0199(7) 0.0242(8) 0.0227(8) -0.0046(6) 0.0085(6) -0.0020(6)
C7 0.0218(7) 0.0222(8) 0.0260(8) -0.0043(6) 0.0097(6) -0.0007(6)
C8 0.0232(7) 0.0195(8) 0.0262(8) -0.0012(6) 0.0087(6) -0.0010(6)
C9 0.0228(8) 0.0234(8) 0.0299(9) 0.0016(6) 0.0127(7) 0.0030(6)
C10 0.0261(8) 0.0234(8) 0.0285(9) 0.0028(6) 0.0128(7) 0.0019(6)
C11 0.0192(7) 0.0302(9) 0.0254(8) 0.0048(6) 0.0114(6) 0.0053(6)
C12 0.0240(8) 0.0332(10) 0.0325(9) 0.0059(7) 0.0105(7) 0.0007(7)
C13 0.0257(9) 0.0452(11) 0.0414(11) 0.0173(8) 0.0167(8) 0.0022(8)
C14 0.0274(8) 0.0513(12) 0.0310(10) 0.0142(8) 0.0170(8) 0.0145(8)
C15 0.0318(9) 0.0404(10) 0.0295(9) 0.0042(7) 0.0163(7) 0.0127(8)
C16 0.0242(8) 0.0281(9) 0.0324(9) 0.0032(7) 0.0151(7) 0.0059(7)
N1 0.0258(7) 0.0235(7) 0.0287(7) -0.0017(5) 0.0140(6) -0.0015(6)
N2 0.0184(6) 0.0232(7) 0.0246(7) 0.0006(5) 0.0097(5) 0.0005(5)
F1 0.0653(8) 0.0461(7) 0.0569(8) -0.0020(6) 0.0442(7) 0.0040(6)
F2 0.0481(7) 0.0352(7) 0.0661(9) 0.0174(6) 0.0134(6) 0.0090(5)
F3 0.0414(6) 0.0420(7) 0.0580(8) 0.0000(5) 0.0255(6) -0.0153(5)
F4 0.0627(8) 0.0565(8) 0.0400(7) -0.0087(6) 0.0232(6) 0.0047(7)
F5 0.0335(6) 0.0394(6) 0.0457(7) 0.0077(5) 0.0106(5) 0.0063(5)
F6 0.0299(6) 0.0338(6) 0.0831(9) 0.0092(6) 0.0157(6) -0.0067(5)
P1 0.0256(2) 0.0230(2) 0.0356(3) 0.00205(17) 0.01469(19) -0.00062(17)

loop_
_atom_type_symbol
_atom_type_description
_atom_type_scat_dispersion_real
_atom_type_scat_dispersion_imag
_atom_type_scat_source
C C 0.0033 0.0016 'International Tables Vol C Tables 4.2.6.8 and 6.1.1.4'
H H 0.0000 0.0000 'International Tables Vol C Tables 4.2.6.8 and 6.1.1.4'
N N 0.0061 0.0033 'International Tables Vol C Tables 4.2.6.8 and 6.1.1.4'
F F 0.0171 0.0103 'International Tables Vol C Tables 4.2.6.8 and 6.1.1.4'
P P 0.1023 0.0942 'International Tables Vol C Tables 4.2.6.8 and 6.1.1.4'
O O 0.0106 0.0060 'International Tables Vol C Tables 4.2.6.8 and 6.1.1.4'

loop_
_geom_angle_atom_site_label_1
_geom_angle_atom_site_label_2
_geom_angle_atom_site_label_3
_geom_angle
_geom_angle_site_symmetry_1
_geom_angle_site_symmetry_3
C18 C17 H17A 109.5 . .
C18 C17 H17B 109.5 . .
H17A C17 H17B 109.5 . .
C18 C17 H17C 109.5 . .
H17A C17 H17C 109.5 . .
H17B C17 H17C 109.5 . .
O1 C18 C17 121.03(12) . 2_755
O1 C18 C17 121.03(12) . .
C17 C18 C17 117.9(2) 2_755 .
N1 C1 C2 122.95(14) . .
N1 C1 C1 116.19(17) . 5_566
C2 C1 C1 120.84(18) . 5_566
C3 C2 C1 119.02(15) . .
C3 C2 H2 120.5 . .
C1 C2 H2 120.5 . .
C4 C3 C2 118.04(14) . .
C4 C3 C6 120.05(14) . .
C2 C3 C6 121.76(14) . .
C3 C4 C5 118.95(15) . .
C3 C4 H4 120.5 . .
C5 C4 H4 120.5 . .
N1 C5 C4 123.66(15) . .
N1 C5 H5 118.2 . .
C4 C5 H5 118.2 . .
C7 C6 C10 117.99(14) . .
C7 C6 C3 120.10(14) . .
C10 C6 C3 121.80(14) . .
C8 C7 C6 120.08(15) . .
C8 C7 H7 120.0 . .
C6 C7 H7 120.0 . .
N2 C8 C7 120.70(15) . .
N2 C8 H8 119.7 . .
C7 C8 H8 119.7 . .
N2 C9 C10 120.58(15) . .
N2 C9 H9 119.7 . .
C10 C9 H9 119.7 . .
C9 C10 C6 119.93(15) . .
C9 C10 H10 120.0 . .
C6 C10 H10 120.0 . .
C16 C11 C12 122.42(15) . .
C16 C11 N2 117.97(14) . .
C12 C11 N2 119.47(15) . .
C11 C12 C13 118.00(17) . .
C11 C12 H12 121.0 . .
C13 C12 H12 121.0 . .
C14 C13 C12 120.35(17) . .
C14 C13 H13 119.8 . .
C12 C13 H13 119.8 . .
C15 C14 C13 120.60(16) . .
C15 C14 H14 119.7 . .
C13 C14 H14 119.7 . .
C14 C15 C16 119.88(17) . .
C14 C15 H15 120.1 . .
C16 C15 H15 120.1 . .
C11 C16 C15 118.75(16) . .
C11 C16 H16 120.6 . .
C15 C16 H16 120.6 . .
C5 N1 C1 117.34(14) . .
C9 N2 C8 120.51(14) . .
C9 N2 C11 120.58(13) . .
C8 N2 C11 118.67(13) . .
F4 P1 F6 90.23(8) . .
F4 P1 F1 179.40(8) . .
F6 P1 F1 90.34(7) . .
F4 P1 F2 90.49(7) . .
F6 P1 F2 90.30(7) . .
F1 P1 F2 89.68(7) . .
F4 P1 F3 90.49(7) . .
F6 P1 F3 179.22(8) . .
F1 P1 F3 88.94(7) . .
F2 P1 F3 90.01(7) . .
F4 P1 F5 89.97(7) . .
F6 P1 F5 89.88(6) . .
F1 P1 F5 89.85(7) . .
F2 P1 F5 179.50(7) . .
F3 P1 F5 89.80(6) . .

loop_
_geom_bond_atom_site_label_1
_geom_bond_atom_site_label_2
_geom_bond_distance
_geom_bond_site_symmetry_2
C17 C18 1.495(2) .
C17 H17A 0.9800 .
C17 H17B 0.9800 .
C17 H17C 0.9800 .
C18 O1 1.210(3) .
C18 C17 1.495(2) 2_755
C1 N1 1.343(2) .
C1 C2 1.395(2) .
C1 C1 1.494(3) 5_566
C2 C3 1.391(2) .
C2 H2 0.9500 .
C3 C4 1.388(2) .
C3 C6 1.487(2) .
C4 C5 1.389(2) .
C4 H4 0.9500 .
C5 N1 1.334(2) .
C5 H5 0.9500 .
C6 C7 1.391(2) .
C6 C10 1.397(2) .
C7 C8 1.374(2) .
C7 H7 0.9500 .
C8 N2 1.353(2) .
C8 H8 0.9500 .
C9 N2 1.347(2) .
C9 C10 1.379(2) .
C9 H9 0.9500 .
C10 H10 0.9500 .
C11 C16 1.383(2) .
C11 C12 1.384(2) .
C11 N2 1.4538(19) .
C12 C13 1.392(2) .
C12 H12 0.9500 .
C13 C14 1.385(3) .
C13 H13 0.9500 .
C14 C15 1.383(3) .
C14 H14 0.9500 .
C15 C16 1.388(2) .
C15 H15 0.9500 .
C16 H16 0.9500 .
F1 P1 1.5976(12) .
F2 P1 1.5980(12) .
F3 P1 1.6009(11) .
F4 P1 1.5879(12) .
F5 P1 1.6026(11) .
F6 P1 1.5928(11) .
